data_4024997
loop_
_publ_author_name
'Jarugu Narasimha Moorthy'
'Palani Natarajan'
'Paloth Venugopalan'

_publ_contact_author_address
;Departmet of chemistry
Indian Institute of Technology - Kanpur
Kanpur - 208 016
INDIA
;
_publ_contact_author_email moorthy@iitk.ac.in
_publ_contact_author_fax +915122597436
_publ_contact_author_name 'Prof. J. N. Moorthy'
_publ_contact_author_phone +915122597498
_publ_section_title
;
Abundant Lattice Inclusion Phenomenon with Sterically Hindered and
Inherently Shape-Selective Tetraarylpyrenes
;
_journal_name_full 'Journal of Organic Chemistry'
_journal_page_first 8566
_journal_page_last 8577
_journal_paper_doi 10.1021/jo901465f
_journal_volume 74
_journal_year 2009
_chemical_formula_sum 'C41 H43 O2'
_chemical_formula_weight 567.75
_chemical_name_common tetra(2,6-dimethyl-4-methoxyphenyl)pyrene
_chemical_name_systematic
;
  tetra(2,6-dimethyl-4-methoxyphenyl)pyrene
;
_space_group_IT_number 13
_symmetry_cell_setting monoclinic
_symmetry_Int_Tables_number 13
_symmetry_space_group_name_Hall '-P 2yac'
_symmetry_space_group_name_H-M 'P 1 2/n 1'
_atom_sites_solution_hydrogens geom
_atom_sites_solution_primary direct
_atom_sites_solution_secondary difmap
_audit_creation_method SHELXL-97
_cell_angle_alpha 90.00
_cell_angle_beta 100.249(2)
_cell_angle_gamma 90.00
_cell_formula_units_Z 4
_cell_length_a 15.5223(15)
_cell_length_b 10.7914(10)
_cell_length_c 19.2348(18)
_cell_measurement_reflns_used 1651
_cell_measurement_temperature 298(2)
_cell_measurement_theta_max 20.29
_cell_measurement_theta_min 2.17
_cell_volume 3170.6(5)
_computing_cell_refinement 'Bruker SAINT'
_computing_data_collection 'Bruker APEX'
_computing_data_reduction 'Bruker SAINT'
_computing_molecular_graphics 'SHELXL 5.1, XP (Sheldrick, 1994)'
_computing_publication_material SHELXS-97
_computing_structure_refinement 'SHELXL-97 (Sheldrick, 2008)'
_computing_structure_solution 'SHELXS-97 (Sheldrick, 2008)'
_diffrn_ambient_temperature 298(2)
_diffrn_measured_fraction_theta_full 0.984
_diffrn_measured_fraction_theta_max 0.984
_diffrn_measurement_device_type 'Bruker SMART APEX'
_diffrn_measurement_method 'phi and omega scans'
_diffrn_radiation_monochromator graphite
_diffrn_radiation_source 'fine-focus sealed tube'
_diffrn_radiation_type MoK\a
_diffrn_radiation_wavelength 0.71073
_diffrn_reflns_av_R_equivalents 0.0503
_diffrn_reflns_av_sigmaI/netI 0.0619
_diffrn_reflns_limit_h_max 10
_diffrn_reflns_limit_h_min -18
_diffrn_reflns_limit_k_max 12
_diffrn_reflns_limit_k_min -12
_diffrn_reflns_limit_l_max 22
_diffrn_reflns_limit_l_min -22
_diffrn_reflns_number 15964
_diffrn_reflns_theta_full 25.00
_diffrn_reflns_theta_max 25.00
_diffrn_reflns_theta_min 2.17
_exptl_absorpt_coefficient_mu 0.071
_exptl_absorpt_correction_type none
_exptl_crystal_colour 'color less'
_exptl_crystal_density_diffrn 1.189
_exptl_crystal_density_method 'not measured'
_exptl_crystal_description 'thick blacks'
_exptl_crystal_F_000 1220
_exptl_crystal_size_max 0.2
_exptl_crystal_size_mid 0.1
_exptl_crystal_size_min 0.1
_refine_diff_density_max 0.376
_refine_diff_density_min -0.282
_refine_diff_density_rms 0.051
_refine_ls_extinction_method none
_refine_ls_goodness_of_fit_ref 1.051
_refine_ls_hydrogen_treatment constr
_refine_ls_matrix_type full
_refine_ls_number_parameters 520
_refine_ls_number_reflns 5498
_refine_ls_number_restraints 70
_refine_ls_restrained_S_all 1.078
_refine_ls_R_factor_all 0.1460
_refine_ls_R_factor_gt 0.0869
_refine_ls_shift/su_max 0.002
_refine_ls_shift/su_mean 0.000
_refine_ls_structure_factor_coef Fsqd
_refine_ls_weighting_details 'calc w=1/[\s^2^(Fo^2^)+(0.1398P)^2^+0.0000P] where P=(Fo^2^+2Fc^2^)/3'
_refine_ls_weighting_scheme calc
_refine_ls_wR_factor_gt 0.2250
_refine_ls_wR_factor_ref 0.2607
_reflns_number_gt 2937
_reflns_number_total 5498
_reflns_threshold_expression >2sigma(I)
_cod_data_source_file jo901465f_si_001_17.cif
_cod_data_source_block H2.G14
_cod_depositor_comments
;
The following automatic conversions were performed:
'_symmetry_cell_setting' value 'Monoclinic' changed to 'monoclinic'
according to '/home/saulius/struct/CIF-dictionaries/cif_core.dic'
dictionary named 'cif_core.dic' version 2.4.1 from 2010-06-29.

Automatic conversion script
Id: cif_fix_enum 1527 2010-12-29 10:47:43Z saulius 
;
_cod_original_sg_symbol_H-M P2/n
_cod_database_code 4024997

loop_
_symmetry_equiv_pos_as_xyz
'x, y, z'
'-x+1/2, y, -z+1/2'
'-x, -y, -z'
'x-1/2, -y, z-1/2'

loop_
_atom_site_label
_atom_site_type_symbol
_atom_site_fract_x
_atom_site_fract_y
_atom_site_fract_z
_atom_site_U_iso_or_equiv
_atom_site_adp_type
_atom_site_occupancy
_atom_site_symmetry_multiplicity
_atom_site_calc_flag
_atom_site_refinement_flags
_atom_site_disorder_assembly
_atom_site_disorder_group
O1 O 0.1040(2) 0.9085(3) 0.37215(14) 0.0892(9) Uani 1 1 d . A 1
O2 O 0.51717(18) 0.2286(3) 0.06603(15) 0.1042(11) Uani 1 1 d . A 1
C1 C -0.1151(2) 0.6366(3) 0.04000(16) 0.0512(8) Uani 1 1 d . . 1
H1 H -0.1654 0.6805 0.0445 0.061 Uiso 1 1 calc R . 1
C2 C -0.0444(2) 0.6448(3) 0.09109(16) 0.0498(8) Uani 1 1 d . A 1
H2 H -0.0470 0.6947 0.1301 0.060 Uiso 1 1 calc R A 1
C3 C 0.0349(2) 0.5797(3) 0.08764(15) 0.0455(8) Uani 1 1 d . A 1
C4 C 0.1089(2) 0.5874(3) 0.14080(16) 0.0494(8) Uani 1 1 d . A 1
C5 C 0.1845(2) 0.5227(3) 0.13341(16) 0.0548(9) Uani 1 1 d . A 1
H5 H 0.2335 0.5292 0.1689 0.066 Uiso 1 1 calc R A 1
C6 C 0.1896(2) 0.4489(3) 0.07504(15) 0.0487(8) Uani 1 1 d . A 1
C7 C 0.1150(2) 0.4382(3) 0.02108(15) 0.0483(8) Uani 1 1 d . . 1
C8 C 0.0372(2) 0.5041(3) 0.02716(14) 0.0440(8) Uani 1 1 d . . 1
C9 C 0.2734(2) 0.3852(3) 0.06966(16) 0.0555(9) Uani 1 1 d . A 1
C10 C 0.3310(2) 0.4375(4) 0.02917(18) 0.0716(11) Uani 1 1 d . A 1
C11 C 0.4109(3) 0.3802(5) 0.0281(2) 0.0876(14) Uani 1 1 d . A 1
H11 H 0.4485 0.4128 0.0001 0.105 Uiso 1 1 calc R A 1
C12 C 0.4352(3) 0.2750(5) 0.0681(2) 0.0797(13) Uani 1 1 d . A 1
C13 C 0.3783(2) 0.2217(4) 0.10650(18) 0.0650(10) Uani 1 1 d . A 1
H13 H 0.3942 0.1496 0.1321 0.078 Uiso 1 1 calc R A 1
C14 C 0.2964(2) 0.2757(3) 0.10724(17) 0.0577(9) Uani 1 1 d . A 1
C15 C 0.2336(2) 0.2150(3) 0.14760(19) 0.0667(10) Uani 1 1 d . A 1
H15A H 0.2591 0.1400 0.1689 0.100 Uiso 1 1 calc R A 1
H15B H 0.1802 0.1960 0.1160 0.100 Uiso 1 1 calc R A 1
H15C H 0.2215 0.2703 0.1838 0.100 Uiso 1 1 calc R A 1
C16 C 0.3071(3) 0.5539(5) -0.0125(2) 0.0955(15) Uani 1 1 d . A 1
H16A H 0.3561 0.5808 -0.0330 0.143 Uiso 1 1 calc R A 1
H16B H 0.2920 0.6174 0.0181 0.143 Uiso 1 1 calc R A 1
H16C H 0.2580 0.5379 -0.0494 0.143 Uiso 1 1 calc R A 1
C18 C 0.5551(3) 0.1494(6) 0.1223(3) 0.128(2) Uani 1 1 d . A 1
H18A H 0.5605 0.1933 0.1663 0.192 Uiso 1 1 calc R A 1
H18B H 0.6121 0.1234 0.1151 0.192 Uiso 1 1 calc R A 1
H18C H 0.5185 0.0780 0.1235 0.192 Uiso 1 1 calc R A 1
C19 C 0.1094(2) 0.6691(3) 0.20447(15) 0.0491(8) Uani 1 1 d . A 1
C20 C 0.1328(2) 0.7938(3) 0.20109(16) 0.0529(9) Uani 1 1 d . A 1
C21 C 0.1300(2) 0.8697(3) 0.25868(17) 0.0588(9) Uani 1 1 d . A 1
H21 H 0.1450 0.9528 0.2568 0.071 Uiso 1 1 calc R A 1
C22 C 0.1048(2) 0.8228(4) 0.31935(19) 0.0666(10) Uani 1 1 d . A 1
C23 C 0.0834(3) 0.7007(4) 0.32302(18) 0.0705(11) Uani 1 1 d . A 1
H23 H 0.0672 0.6697 0.3640 0.085 Uiso 1 1 calc R A 1
C24 C 0.0855(2) 0.6217(3) 0.26570(17) 0.0614(10) Uani 1 1 d . A 1
C25 C 0.0601(3) 0.4868(4) 0.26986(18) 0.0763(12) Uani 1 1 d . A 1
H25A H 0.0103 0.4695 0.2339 0.114 Uiso 1 1 calc R A 1
H25B H 0.0456 0.4702 0.3155 0.114 Uiso 1 1 calc R A 1
H25C H 0.1082 0.4352 0.2629 0.114 Uiso 1 1 calc R A 1
C26 C 0.1605(3) 0.8453(3) 0.13607(17) 0.0659(10) Uani 1 1 d . A 1
H26A H 0.1740 0.9317 0.1429 0.099 Uiso 1 1 calc R A 1
H26B H 0.1139 0.8353 0.0964 0.099 Uiso 1 1 calc R A 1
H26C H 0.2114 0.8018 0.1273 0.099 Uiso 1 1 calc R A 1
C27 C 0.0744(4) 0.8657(5) 0.4348(2) 0.1125(19) Uani 1 1 d . A 1
H27A H 0.0151 0.8371 0.4226 0.169 Uiso 1 1 calc R A 1
H27B H 0.0773 0.9325 0.4681 0.169 Uiso 1 1 calc R A 1
H27C H 0.1112 0.7990 0.4555 0.169 Uiso 1 1 calc R A 1
C28 C -0.2015(8) 0.5582(9) 0.2112(7) 0.057(4) Uani 0.50 1 d PD . 1
H28A H -0.1661 0.5271 0.1790 0.068 Uiso 0.50 1 d PR . 1
C29 C -0.281(2) 0.640(4) 0.1876(14) 0.34(3) Uani 0.50 1 d PD . 1
H29A H -0.2911 0.6745 0.1369 0.413 Uiso 0.50 1 d PR . 1
C30 C -0.3391(17) 0.646(2) 0.2282(12) 0.191(15) Uani 0.50 1 d PD . 1
H30A H -0.3957 0.6846 0.2197 0.229 Uiso 0.50 1 d PR . 1
C31 C -0.2906(12) 0.5697(14) 0.2896(9) 0.149(12) Uani 0.50 1 d PD . 1
H31A H -0.3276 0.5364 0.3201 0.179 Uiso 0.50 1 d PR . 1
C32 C -0.2148(7) 0.6403(7) 0.3278(6) 0.060(2) Uani 0.50 1 d PD . 1
H32A H -0.1865 0.5951 0.3685 0.072 Uiso 0.50 1 d PR . 1
C33 C -0.1571(8) 0.6356(12) 0.2733(7) 0.079(6) Uani 0.50 1 d PD . 1
H33A H -0.1031 0.5971 0.2947 0.095 Uiso 0.50 1 d PR . 1
C34 C -0.1330(7) 0.7709(8) 0.2625(6) 0.098(3) Uani 0.50 1 d PD . 1
H34A H -0.0958 0.8006 0.2312 0.117 Uiso 0.50 1 d PR . 1
C35 C -0.1727(7) 0.8410(9) 0.3060(5) 0.104(3) Uani 0.50 1 d PD B 1
H35A H -0.1684 0.9298 0.3070 0.125 Uiso 0.50 1 d PR B 1
C36 C -0.2226(8) 0.7732(9) 0.3494(7) 0.120(4) Uani 0.50 1 d PD . 1
H36A H -0.2014 0.7879 0.3987 0.144 Uiso 0.50 1 d PR . 1
H36B H -0.2833 0.7961 0.3384 0.144 Uiso 0.50 1 d PR . 1
C37 C -0.2500 0.4691(6) 0.2500 0.117(3) Uani 1 2 d SD . 1
H37A H -0.2136 0.4135 0.2813 0.141 Uiso 0.50 1 d PR . 1
H37B H -0.2922 0.4230 0.2175 0.141 Uiso 0.50 1 d PR . 1
C38 C 0.5516(6) 0.1720(9) 0.4322(4) 0.118(6) Uani 0.523(7) 1 d PD C 1
H38A H 0.5216 0.1918 0.4715 0.142 Uiso 0.523(7) 1 calc PR C 1
C39 C 0.5183(19) 0.0613(17) 0.3872(9) 0.49(4) Uani 0.523(7) 1 d PD C 1
H39A H 0.4889 -0.0083 0.3994 0.590 Uiso 0.523(7) 1 calc PR C 1
C40 C 0.5415(8) 0.0884(14) 0.3262(8) 0.36(3) Uani 0.523(7) 1 d PD C 1
H40A H 0.5213 0.0458 0.2845 0.435 Uiso 0.523(7) 1 calc PR C 1
C41 C 0.6045(6) 0.1961(11) 0.3316(5) 0.167(11) Uani 0.523(7) 1 d PD C 1
H41A H 0.6109 0.2354 0.2869 0.200 Uiso 0.523(7) 1 calc PR C 1
C42 C 0.6901(6) 0.1640(12) 0.3818(4) 0.165(8) Uani 0.523(7) 1 d PD C 1
H42A H 0.7344 0.2290 0.3827 0.198 Uiso 0.523(7) 1 calc PR C 1
C43 C 0.6512(5) 0.1625(11) 0.4490(5) 0.127(6) Uani 0.523(7) 1 d PD C 1
H43A H 0.6772 0.2259 0.4828 0.152 Uiso 0.523(7) 1 calc PR C 1
C44 C 0.6827(19) 0.0314(18) 0.4722(10) 0.28(2) Uani 0.523(7) 1 d PD C 1
H44A H 0.6689 -0.0012 0.5136 0.340 Uiso 0.523(7) 1 calc PR C 1
C45 C 0.7302(6) -0.0384(8) 0.4337(5) 0.085(3) Uani 0.523(7) 1 d PD C 1
H45A H 0.7586 -0.1133 0.4458 0.102 Uiso 0.523(7) 1 calc PR C 1
C46 C 0.7253(8) 0.0359(11) 0.3666(5) 0.170(7) Uani 0.523(7) 1 d PD C 1
H46A H 0.6864 -0.0038 0.3280 0.204 Uiso 0.523(7) 1 calc PR C 1
H46B H 0.7829 0.0432 0.3539 0.204 Uiso 0.523(7) 1 calc PR C 1
C47 C 0.5608(8) 0.2748(9) 0.3817(5) 0.111(4) Uani 0.523(7) 1 d PD C 1
H47A H 0.5983 0.3412 0.4036 0.133 Uiso 0.523(7) 1 calc PR C 1
H47B H 0.5048 0.3080 0.3589 0.133 Uiso 0.523(7) 1 calc PR C 1
C38A C 0.5090(6) 0.0893(9) 0.3719(5) 0.076(3) Uani 0.477(7) 1 d PDU C 2
H38A H 0.4551 0.0404 0.3668 0.091 Uiso 0.477(7) 1 calc PR C 2
C39A C 0.5805(11) 0.044(2) 0.3330(10) 0.180(9) Uani 0.477(7) 1 d PDU C 2
H39A H 0.5815 -0.0407 0.3242 0.216 Uiso 0.477(7) 1 calc PR C 2
C40A C 0.6411(12) 0.1110(12) 0.3104(6) 0.141(6) Uani 0.477(7) 1 d PD C 2
H40A H 0.6848 0.0979 0.2838 0.169 Uiso 0.477(7) 1 calc PR C 2
C41A C 0.6066(10) 0.2192(10) 0.3478(8) 0.190(13) Uani 0.477(7) 1 d PD C 2
H41A H 0.6276 0.2995 0.3338 0.228 Uiso 0.477(7) 1 calc PR C 2
C42A C 0.6294(11) 0.1966(19) 0.4272(8) 0.37(3) Uani 0.477(7) 1 d PD C 2
H42A H 0.6267 0.2752 0.4523 0.439 Uiso 0.477(7) 1 calc PR C 2
C43A C 0.5602(10) 0.1081(17) 0.4457(6) 0.252(18) Uani 0.477(7) 1 d PD C 2
H43A H 0.5272 0.1359 0.4818 0.303 Uiso 0.477(7) 1 calc PR C 2
C44A C 0.6092(10) -0.0144(14) 0.4592(8) 0.127(7) Uani 0.477(7) 1 d PD C 2
H44A H 0.5819 -0.0914 0.4547 0.152 Uiso 0.477(7) 1 calc PR C 2
C45A C 0.6950(10) 0.0005(14) 0.4783(5) 0.119(7) Uani 0.477(7) 1 d PD C 2
H45A H 0.7347 -0.0574 0.5008 0.142 Uiso 0.477(7) 1 calc PR C 2
C46A C 0.7159(10) 0.1310(15) 0.4560(8) 0.151(6) Uani 0.477(7) 1 d PDU C 2
H46A H 0.7521 0.1273 0.4198 0.182 Uiso 0.477(7) 1 calc PR C 2
H46B H 0.7475 0.1762 0.4961 0.182 Uiso 0.477(7) 1 calc PR C 2
C47A C 0.5077(9) 0.2046(18) 0.3270(13) 0.243(16) Uani 0.477(7) 1 d PD C 2
H47A H 0.4752 0.2726 0.3429 0.291 Uiso 0.477(7) 1 calc PR C 2
H47B H 0.4884 0.1895 0.2770 0.291 Uiso 0.477(7) 1 calc PR C 2

loop_
_atom_site_aniso_label
_atom_site_aniso_U_11
_atom_site_aniso_U_22
_atom_site_aniso_U_33
_atom_site_aniso_U_23
_atom_site_aniso_U_13
_atom_site_aniso_U_12
O1 0.108(2) 0.0973(19) 0.0684(17) -0.0418(15) 0.0331(16) -0.0352(17)
O2 0.0649(18) 0.178(3) 0.0749(19) 0.030(2) 0.0261(15) 0.057(2)
C1 0.054(2) 0.061(2) 0.0401(18) 0.0055(15) 0.0114(16) 0.0183(17)
C2 0.059(2) 0.0511(18) 0.0392(18) 0.0037(14) 0.0095(16) 0.0168(17)
C3 0.0499(19) 0.0474(17) 0.0396(17) 0.0034(13) 0.0089(15) 0.0095(15)
C4 0.049(2) 0.061(2) 0.0360(17) -0.0002(14) 0.0016(15) 0.0040(16)
C5 0.049(2) 0.076(2) 0.0373(17) 0.0063(16) 0.0027(15) 0.0094(18)
C6 0.0477(19) 0.064(2) 0.0328(16) 0.0086(14) 0.0039(14) 0.0168(16)
C7 0.054(2) 0.0532(18) 0.0381(17) 0.0059(14) 0.0095(15) 0.0135(16)
C8 0.051(2) 0.0489(17) 0.0311(15) 0.0041(13) 0.0047(13) 0.0098(15)
C9 0.052(2) 0.077(2) 0.0359(18) 0.0038(16) 0.0048(15) 0.0160(18)
C10 0.058(2) 0.110(3) 0.047(2) 0.017(2) 0.0106(18) 0.021(2)
C11 0.059(2) 0.156(4) 0.051(2) 0.026(3) 0.0178(19) 0.030(3)
C12 0.056(2) 0.138(4) 0.047(2) 0.011(2) 0.0140(19) 0.038(3)
C13 0.061(2) 0.088(3) 0.044(2) 0.0058(18) 0.0054(18) 0.032(2)
C14 0.054(2) 0.079(2) 0.0398(18) -0.0008(17) 0.0076(16) 0.0161(19)
C15 0.065(2) 0.077(2) 0.058(2) 0.0154(18) 0.0107(19) 0.021(2)
C16 0.079(3) 0.130(4) 0.083(3) 0.051(3) 0.027(2) 0.022(3)
C18 0.073(3) 0.225(6) 0.089(3) 0.046(4) 0.021(3) 0.078(4)
C19 0.0477(19) 0.063(2) 0.0355(17) -0.0054(15) 0.0053(14) 0.0011(16)
C20 0.050(2) 0.067(2) 0.0407(18) 0.0004(16) 0.0055(15) 0.0040(17)
C21 0.058(2) 0.064(2) 0.052(2) -0.0095(17) 0.0057(17) -0.0057(18)
C22 0.063(2) 0.084(3) 0.055(2) -0.027(2) 0.0143(18) -0.016(2)
C23 0.082(3) 0.092(3) 0.0405(19) -0.0206(18) 0.0198(19) -0.037(2)
C24 0.063(2) 0.081(2) 0.0392(18) -0.0072(17) 0.0073(17) -0.021(2)
C25 0.099(3) 0.086(3) 0.045(2) -0.0071(19) 0.015(2) -0.032(2)
C26 0.080(3) 0.065(2) 0.051(2) 0.0058(17) 0.0093(19) 0.004(2)
C27 0.148(5) 0.137(4) 0.065(3) -0.053(3) 0.054(3) -0.061(4)
C28 0.060(8) 0.048(7) 0.068(10) 0.007(6) 0.025(7) 0.012(7)
C29 0.38(5) 0.56(7) 0.117(18) 0.09(3) 0.10(2) 0.26(4)
C30 0.29(3) 0.110(19) 0.14(2) -0.007(15) -0.054(19) -0.039(18)
C31 0.19(3) 0.17(2) 0.115(19) 0.076(15) 0.112(18) 0.08(2)
C32 0.075(7) 0.041(4) 0.073(6) 0.005(4) 0.041(5) 0.008(5)
C33 0.075(8) 0.076(9) 0.106(13) -0.012(8) 0.068(9) 0.002(7)
C34 0.112(8) 0.074(6) 0.115(8) -0.010(6) 0.040(7) -0.012(6)
C35 0.113(8) 0.086(6) 0.113(8) -0.001(6) 0.018(7) -0.020(6)
C36 0.132(10) 0.117(8) 0.121(9) -0.042(7) 0.051(8) -0.030(7)
C37 0.161(7) 0.082(4) 0.132(6) 0.000 0.091(6) 0.000
C38 0.169(11) 0.159(11) 0.044(5) -0.034(6) 0.068(6) -0.130(9)
C39 0.99(11) 0.25(3) 0.22(3) -0.07(2) 0.06(4) -0.42(5)
C40 0.194(18) 0.55(5) 0.26(2) 0.33(3) -0.190(17) -0.25(3)
C41 0.130(13) 0.34(3) 0.032(5) -0.046(9) 0.030(7) -0.154(16)
C42 0.118(10) 0.33(2) 0.072(8) -0.070(10) 0.072(8) -0.093(12)
C43 0.061(6) 0.247(16) 0.084(7) -0.085(9) 0.045(5) -0.080(8)
C44 0.45(5) 0.20(2) 0.177(19) -0.054(17) -0.02(2) 0.29(3)
C45 0.080(6) 0.089(6) 0.090(7) -0.006(5) 0.025(5) -0.005(5)
C46 0.125(11) 0.270(18) 0.128(11) -0.098(13) 0.054(9) -0.010(11)
C47 0.099(9) 0.138(10) 0.094(8) 0.022(7) 0.015(6) 0.062(8)
C38A 0.067(5) 0.073(6) 0.088(6) -0.011(5) 0.015(5) -0.029(5)
C39A 0.193(12) 0.158(11) 0.187(12) -0.034(9) 0.030(9) -0.019(9)
C40A 0.219(19) 0.114(9) 0.088(10) 0.004(7) 0.026(11) 0.048(11)
C41A 0.24(3) 0.102(9) 0.28(3) 0.108(12) 0.19(2) 0.109(13)
C42A 0.58(8) 0.27(3) 0.22(3) 0.15(3) 0.02(4) -0.08(4)
C43A 0.159(17) 0.36(4) 0.20(2) 0.17(2) -0.083(14) -0.18(2)
C44A 0.166(15) 0.132(12) 0.090(9) -0.060(9) 0.041(10) -0.080(13)
C45A 0.191(15) 0.126(12) 0.030(5) -0.003(6) -0.004(7) 0.123(12)
C46A 0.132(9) 0.148(9) 0.169(10) -0.010(8) 0.014(8) -0.012(8)
C47A 0.096(11) 0.26(2) 0.40(3) 0.28(3) 0.117(17) 0.086(14)

loop_
_atom_type_symbol
_atom_type_description
_atom_type_scat_dispersion_real
_atom_type_scat_dispersion_imag
_atom_type_scat_source
C C 0.0033 0.0016 'International Tables Vol C Tables 4.2.6.8 and 6.1.1.4'
H H 0.0000 0.0000 'International Tables Vol C Tables 4.2.6.8 and 6.1.1.4'
O O 0.0106 0.0060 'International Tables Vol C Tables 4.2.6.8 and 6.1.1.4'

loop_
_geom_angle_atom_site_label_1
_geom_angle_atom_site_label_2
_geom_angle_atom_site_label_3
_geom_angle
_geom_angle_site_symmetry_1
_geom_angle_site_symmetry_3
_geom_angle_publ_flag
C22 O1 C27 116.6(3) . . ?
C12 O2 C18 117.3(3) . . ?
C2 C1 C7 121.4(3) . 3_565 ?
C2 C1 H1 119.3 . . ?
C7 C1 H1 119.3 3_565 . ?
C1 C2 C3 122.2(3) . . ?
C1 C2 H2 118.9 . . ?
C3 C2 H2 118.9 . . ?
C4 C3 C8 119.6(3) . . ?
C4 C3 C2 122.6(3) . . ?
C8 C3 C2 117.8(3) . . ?
C5 C4 C3 119.5(3) . . ?
C5 C4 C19 119.5(3) . . ?
C3 C4 C19 120.9(3) . . ?
C6 C5 C4 122.6(3) . . ?
C6 C5 H5 118.7 . . ?
C4 C5 H5 118.7 . . ?
C5 C6 C7 118.8(3) . . ?
C5 C6 C9 119.7(3) . . ?
C7 C6 C9 121.4(3) . . ?
C6 C7 C8 119.6(3) . . ?
C6 C7 C1 122.0(3) . 3_565 ?
C8 C7 C1 118.4(3) . 3_565 ?
C8 C8 C7 120.0(3) 3_565 . ?
C8 C8 C3 120.1(3) 3_565 . ?
C7 C8 C3 119.8(3) . . ?
C14 C9 C10 119.8(3) . . ?
C14 C9 C6 119.9(3) . . ?
C10 C9 C6 120.2(3) . . ?
C11 C10 C9 119.2(4) . . ?
C11 C10 C16 120.0(4) . . ?
C9 C10 C16 120.7(3) . . ?
C12 C11 C10 120.8(4) . . ?
C12 C11 H11 119.6 . . ?
C10 C11 H11 119.6 . . ?
O2 C12 C13 123.3(4) . . ?
O2 C12 C11 116.4(4) . . ?
C13 C12 C11 120.2(3) . . ?
C12 C13 C14 120.2(3) . . ?
C12 C13 H13 119.9 . . ?
C14 C13 H13 119.9 . . ?
C9 C14 C13 119.6(3) . . ?
C9 C14 C15 120.5(3) . . ?
C13 C14 C15 119.9(3) . . ?
C14 C15 H15A 109.5 . . ?
C14 C15 H15B 109.5 . . ?
H15A C15 H15B 109.5 . . ?
C14 C15 H15C 109.5 . . ?
H15A C15 H15C 109.5 . . ?
H15B C15 H15C 109.5 . . ?
C10 C16 H16A 109.5 . . ?
C10 C16 H16B 109.5 . . ?
H16A C16 H16B 109.5 . . ?
C10 C16 H16C 109.5 . . ?
H16A C16 H16C 109.5 . . ?
H16B C16 H16C 109.5 . . ?
O2 C18 H18A 109.5 . . ?
O2 C18 H18B 109.5 . . ?
H18A C18 H18B 109.5 . . ?
O2 C18 H18C 109.5 . . ?
H18A C18 H18C 109.5 . . ?
H18B C18 H18C 109.5 . . ?
C24 C19 C20 120.2(3) . . ?
C24 C19 C4 120.6(3) . . ?
C20 C19 C4 119.2(3) . . ?
C21 C20 C19 119.1(3) . . ?
C21 C20 C26 120.2(3) . . ?
C19 C20 C26 120.7(3) . . ?
C20 C21 C22 120.7(3) . . ?
C20 C21 H21 119.7 . . ?
C22 C21 H21 119.7 . . ?
C23 C22 O1 125.3(3) . . ?
C23 C22 C21 120.2(3) . . ?
O1 C22 C21 114.5(3) . . ?
C22 C23 C24 120.5(3) . . ?
C22 C23 H23 119.8 . . ?
C24 C23 H23 119.8 . . ?
C19 C24 C23 119.4(3) . . ?
C19 C24 C25 120.6(3) . . ?
C23 C24 C25 120.1(3) . . ?
C24 C25 H25A 109.5 . . ?
C24 C25 H25B 109.5 . . ?
H25A C25 H25B 109.5 . . ?
C24 C25 H25C 109.5 . . ?
H25A C25 H25C 109.5 . . ?
H25B C25 H25C 109.5 . . ?
C20 C26 H26A 109.5 . . ?
C20 C26 H26B 109.5 . . ?
H26A C26 H26B 109.5 . . ?
C20 C26 H26C 109.5 . . ?
H26A C26 H26C 109.5 . . ?
H26B C26 H26C 109.5 . . ?
O1 C27 H27A 109.5 . . ?
O1 C27 H27B 109.5 . . ?
H27A C27 H27B 109.5 . . ?
O1 C27 H27C 109.5 . . ?
H27A C27 H27C 109.5 . . ?
H27B C27 H27C 109.5 . . ?
C31 C28 C37 96(8) 2_455 . ?
C31 C28 C33 84(10) 2_455 . ?
C37 C28 C33 99.2(8) . . ?
C31 C28 C29 15(10) 2_455 . ?
C37 C28 C29 93.7(17) . . ?
C33 C28 C29 98.6(18) . . ?
C31 C28 C30 80(10) 2_455 2_455 ?
C37 C28 C30 101.1(13) . 2_455 ?
C33 C28 C30 4.7(13) . 2_455 ?
C29 C28 C30 94.1(19) . 2_455 ?
C31 C28 C32 23(10) 2_455 2_455 ?
C37 C28 C32 98.5(7) . 2_455 ?
C33 C28 C32 105.9(10) . 2_455 ?
C29 C28 C32 9.7(12) . 2_455 ?
C30 C28 C32 101.3(11) 2_455 2_455 ?
C31 C28 H28A 131.9 2_455 . ?
C37 C28 H28A 119.5 . . ?
C33 C28 H28A 117.9 . . ?
C29 C28 H28A 122.6 . . ?
C30 C28 H28A 119.9 2_455 . ?
C32 C28 H28A 113.1 2_455 . ?
C32 C29 C30 125(7) 2_455 . ?
C32 C29 C33 123(8) 2_455 2_455 ?
C30 C29 C33 5.6(15) . 2_455 ?
C32 C29 C31 111(6) 2_455 2_455 ?
C30 C29 C31 117(2) . 2_455 ?
C33 C29 C31 116(2) 2_455 2_455 ?
C32 C29 C28 109(5) 2_455 . ?
C30 C29 C28 118(2) . . ?
C33 C29 C28 116(2) 2_455 . ?
C31 C29 C28 1.8(13) 2_455 . ?
C32 C29 C36 63(8) 2_455 2_455 ?
C30 C29 C36 108(2) . 2_455 ?
C33 C29 C36 111.7(18) 2_455 2_455 ?
C31 C29 C36 123(3) 2_455 2_455 ?
C28 C29 C36 124(3) . 2_455 ?
C32 C29 H29A 20.2 2_455 . ?
C30 C29 H29A 123.4 . . ?
C33 C29 H29A 123.6 2_455 . ?
C31 C29 H29A 119.0 2_455 . ?
C28 C29 H29A 118.0 . . ?
C36 C29 H29A 42.9 2_455 . ?
C33 C30 C29 99(10) 2_455 . ?
C33 C30 C34 136(10) 2_455 2_455 ?
C29 C30 C34 113(2) . 2_455 ?
C33 C30 C32 96(10) 2_455 2_455 ?
C29 C30 C32 9.3(15) . 2_455 ?
C34 C30 C32 110.8(16) 2_455 2_455 ?
C33 C30 C31 80(10) 2_455 . ?
C29 C30 C31 98(2) . . ?
C34 C30 C31 121.9(17) 2_455 . ?
C32 C30 C31 106.1(18) 2_455 . ?
C33 C30 C28 74(10) 2_455 2_455 ?
C29 C30 C28 101(2) . 2_455 ?
C34 C30 C28 124.9(17) 2_455 2_455 ?
C32 C30 C28 108.4(18) 2_455 2_455 ?
C31 C30 C28 6.4(9) . 2_455 ?
C33 C30 H30A 88.8 2_455 . ?
C29 C30 H30A 129.4 . . ?
C34 C30 H30A 47.8 2_455 . ?
C32 C30 H30A 120.9 2_455 . ?
C31 C30 H30A 132.6 . . ?
C28 C30 H30A 129.1 2_455 . ?
C28 C31 C29 164(10) 2_455 2_455 ?
C28 C31 C32 154(10) 2_455 . ?
C29 C31 C32 10.6(14) 2_455 . ?
C28 C31 C33 90(10) 2_455 2_455 ?
C29 C31 C33 107(2) 2_455 2_455 ?
C32 C31 C33 114.9(13) . 2_455 ?
C28 C31 C37 78(8) 2_455 . ?
C29 C31 C37 100(2) 2_455 . ?
C32 C31 C37 104.5(11) . . ?
C33 C31 C37 98.4(11) 2_455 . ?
C28 C31 C30 94(10) 2_455 . ?
C29 C31 C30 102(2) 2_455 . ?
C32 C31 C30 110.1(14) . . ?
C33 C31 C30 4.9(13) 2_455 . ?
C37 C31 C30 100.9(14) . . ?
C28 C31 H31A 45.5 2_455 . ?
C29 C31 H31A 124.0 2_455 . ?
C32 C31 H31A 113.4 . . ?
C33 C31 H31A 111.8 2_455 . ?
C37 C31 H31A 112.6 . . ?
C30 C31 H31A 114.2 . . ?
C29 C32 C30 46(6) 2_455 2_455 ?
C29 C32 C31 59(5) 2_455 . ?
C30 C32 C31 99.4(12) 2_455 . ?
C29 C32 C33 48(7) 2_455 . ?
C30 C32 C33 4.9(13) 2_455 . ?
C31 C32 C33 99.0(11) . . ?
C29 C32 C36 107(9) 2_455 . ?
C30 C32 C36 104.2(12) 2_455 . ?
C31 C32 C36 122.1(9) . . ?
C33 C32 C36 108.3(8) . . ?
C29 C32 C28 61(5) 2_455 2_455 ?
C30 C32 C28 101.2(13) 2_455 2_455 ?
C31 C32 C28 2.6(11) . 2_455 ?
C33 C32 C28 100.6(8) . 2_455 ?
C36 C32 C28 123.0(9) . 2_455 ?
C29 C32 H32A 142.9 2_455 . ?
C30 C32 H32A 112.4 2_455 . ?
C31 C32 H32A 110.5 . . ?
C33 C32 H32A 108.1 . . ?
C36 C32 H32A 107.9 . . ?
C28 C32 H32A 108.0 2_455 . ?
C30 C33 C29 75(10) 2_455 2_455 ?
C30 C33 C32 79(10) 2_455 . ?
C29 C33 C32 9.4(16) 2_455 . ?
C30 C33 C31 95(10) 2_455 2_455 ?
C29 C33 C31 97.6(14) 2_455 2_455 ?
C32 C33 C31 106.0(9) . 2_455 ?
C30 C33 C28 101(10) 2_455 . ?
C29 C33 C28 101.2(12) 2_455 . ?
C32 C33 C28 109.0(9) . . ?
C31 C33 C28 6.5(9) 2_455 . ?
C30 C33 C34 40(10) 2_455 . ?
C29 C33 C34 105(2) 2_455 . ?
C32 C33 C34 104.7(8) . . ?
C31 C33 C34 116.8(12) 2_455 . ?
C28 C33 C34 120.4(11) . . ?
C30 C33 H33A 143.4 2_455 . ?
C29 C33 H33A 115.8 2_455 . ?
C32 C33 H33A 107.4 . . ?
C31 C33 H33A 116.4 2_455 . ?
C28 C33 H33A 109.8 . . ?
C34 C33 H33A 104.7 . . ?
C35 C34 C30 105.4(13) . 2_455 ?
C35 C34 C33 107.4(8) . . ?
C30 C34 C33 3.4(13) 2_455 . ?
C35 C34 H34A 126.3 . . ?
C30 C34 H34A 128.3 2_455 . ?
C33 C34 H34A 126.3 . . ?
C34 C35 C36 115.3(9) . . ?
C34 C35 H35A 122.1 . . ?
C36 C35 H35A 122.6 . . ?
C35 C36 C32 104.3(8) . . ?
C35 C36 C29 97.6(11) . 2_455 ?
C32 C36 C29 10.0(15) . 2_455 ?
C35 C36 H36A 111.4 . . ?
C32 C36 H36A 113.6 . . ?
C29 C36 H36A 123.4 2_455 . ?
C35 C36 H36B 110.5 . . ?
C32 C36 H36B 107.9 . . ?
C29 C36 H36B 104.2 2_455 . ?
H36A C36 H36B 109.0 . . ?
C28 C37 C28 100.2(10) 2_455 . ?
C28 C37 C31 94.6(6) 2_455 2_455 ?
C28 C37 C31 6.5(10) . 2_455 ?
C28 C37 C31 6.5(10) 2_455 . ?
C28 C37 C31 94.6(6) . . ?
C31 C37 C31 89.3(14) 2_455 . ?
C28 C37 H37A 112.4 2_455 . ?
C28 C37 H37A 114.9 . . ?
C31 C37 H37A 120.6 2_455 . ?
C31 C37 H37A 112.4 . . ?
C28 C37 H37B 108.2 2_455 . ?
C28 C37 H37B 110.7 . . ?
C31 C37 H37B 109.8 2_455 . ?
C31 C37 H37B 113.5 . . ?
H37A C37 H37B 110.0 . . ?
C47 C38 C39 106.1(9) . . ?
C47 C38 C43 88.7(8) . . ?
C39 C38 C43 107.4(12) . . ?
C47 C38 H38A 116.9 . . ?
C39 C38 H38A 116.9 . . ?
C43 C38 H38A 116.9 . . ?
C40 C39 C38 102.3(11) . . ?
C40 C39 H39A 128.8 . . ?
C38 C39 H39A 128.8 . . ?
C39 C40 C41 112.7(12) . . ?
C39 C40 H40A 123.7 . . ?
C41 C40 H40A 123.7 . . ?
C40 C41 C47 96.7(9) . . ?
C40 C41 C42 110.3(8) . . ?
C47 C41 C42 99.3(8) . . ?
C40 C41 H41A 116.0 . . ?
C47 C41 H41A 116.0 . . ?
C42 C41 H41A 116.0 . . ?
C43 C42 C46 111.2(9) . . ?
C43 C42 C41 96.1(7) . . ?
C46 C42 C41 112.4(8) . . ?
C43 C42 H42A 112.1 . . ?
C46 C42 H42A 112.1 . . ?
C41 C42 H42A 112.1 . . ?
C42 C43 C38 111.1(7) . . ?
C42 C43 C44 95.8(10) . . ?
C38 C43 C44 112.4(13) . . ?
C42 C43 H43A 112.2 . . ?
C38 C43 H43A 112.2 . . ?
C44 C43 H43A 112.2 . . ?
C45 C44 C43 121.8(12) . . ?
C45 C44 H44A 119.1 . . ?
C43 C44 H44A 119.1 . . ?
C44 C45 C46 102.8(9) . . ?
C44 C45 H45A 128.6 . . ?
C46 C45 H45A 128.6 . . ?
C45 C46 C42 106.3(8) . . ?
C45 C46 H46A 110.5 . . ?
C42 C46 H46A 110.5 . . ?
C45 C46 H46B 110.5 . . ?
C42 C46 H46B 110.5 . . ?
H46A C46 H46B 108.7 . . ?
C38 C47 C41 95.8(6) . . ?
C38 C47 H47A 112.6 . . ?
C41 C47 H47A 112.6 . . ?
C38 C47 H47B 112.6 . . ?
C41 C47 H47B 112.6 . . ?
H47A C47 H47B 110.1 . . ?
C43A C38A C47A 112.1(15) . . ?
C43A C38A C39A 101.4(9) . . ?
C47A C38A C39A 85.5(13) . . ?
C43A C38A H38A 117.5 . . ?
C47A C38A H38A 117.5 . . ?
C39A C38A H38A 117.5 . . ?
C40A C39A C38A 127.5(16) . . ?
C40A C39A C41A 51.2(8) . . ?
C38A C39A C41A 76.6(9) . . ?
C40A C39A H39A 116.2 . . ?
C38A C39A H39A 116.2 . . ?
C41A C39A H39A 166.5 . . ?
C39A C40A C41A 86.2(14) . . ?
C39A C40A H40A 136.9 . . ?
C41A C40A H40A 136.9 . . ?
C40A C41A C47A 102.7(13) . . ?
C40A C41A C42A 108.2(9) . . ?
C47A C41A C42A 106.8(14) . . ?
C40A C41A C39A 42.6(6) . . ?
C47A C41A C39A 71.8(10) . . ?
C42A C41A C39A 89.8(11) . . ?
C40A C41A H41A 112.8 . . ?
C47A C41A H41A 112.8 . . ?
C42A C41A H41A 112.8 . . ?
C39A C41A H41A 152.9 . . ?
C41A C42A C43A 106.6(13) . . ?
C41A C42A C46A 117.9(11) . . ?
C43A C42A C46A 103.6(14) . . ?
C41A C42A H42A 109.5 . . ?
C43A C42A H42A 109.5 . . ?
C46A C42A H42A 109.5 . . ?
C38A C43A C44A 101.9(13) . . ?
C38A C43A C42A 98.0(11) . . ?
C44A C43A C42A 103.4(14) . . ?
C38A C43A H43A 116.9 . . ?
C44A C43A H43A 116.9 . . ?
C42A C43A H43A 116.9 . . ?
C45A C44A C43A 112.8(11) . . ?
C45A C44A H44A 123.6 . . ?
C43A C44A H44A 123.6 . . ?
C44A C45A C46A 106.7(10) . . ?
C44A C45A H45A 126.6 . . ?
C46A C45A H45A 126.6 . . ?
C45A C46A C42A 108.2(12) . . ?
C45A C46A H46A 110.1 . . ?
C42A C46A H46A 110.1 . . ?
C45A C46A H46B 110.1 . . ?
C42A C46A H46B 110.1 . . ?
H46A C46A H46B 108.4 . . ?
C38A C47A C41A 91.4(10) . . ?
C38A C47A H47A 113.4 . . ?
C41A C47A H47A 113.4 . . ?
C38A C47A H47B 113.4 . . ?
C41A C47A H47B 113.4 . . ?
H47A C47A H47B 110.7 . . ?

loop_
_geom_bond_atom_site_label_1
_geom_bond_atom_site_label_2
_geom_bond_distance
_geom_bond_site_symmetry_2
_geom_bond_publ_flag
O1 C22 1.376(4) . ?
O1 C27 1.440(5) . ?
O2 C12 1.374(4) . ?
O2 C18 1.422(5) . ?
C1 C2 1.340(4) . ?
C1 C7 1.425(4) 3_565 ?
C1 H1 0.9300 . ?
C2 C3 1.429(4) . ?
C2 H2 0.9300 . ?
C3 C4 1.398(4) . ?
C3 C8 1.426(4) . ?
C4 C5 1.394(4) . ?
C4 C19 1.508(4) . ?
C5 C6 1.390(4) . ?
C5 H5 0.9300 . ?
C6 C7 1.416(4) . ?
C6 C9 1.491(4) . ?
C7 C8 1.424(4) . ?
C7 C1 1.425(4) 3_565 ?
C8 C8 1.416(6) 3_565 ?
C9 C14 1.398(5) . ?
C9 C10 1.404(5) . ?
C10 C11 1.389(5) . ?
C10 C16 1.501(6) . ?
C11 C12 1.385(6) . ?
C11 H11 0.9300 . ?
C12 C13 1.376(5) . ?
C13 C14 1.401(5) . ?
C13 H13 0.9300 . ?
C14 C15 1.499(5) . ?
C15 H15A 0.9600 . ?
C15 H15B 0.9600 . ?
C15 H15C 0.9600 . ?
C16 H16A 0.9600 . ?
C16 H16B 0.9600 . ?
C16 H16C 0.9600 . ?
C18 H18A 0.9600 . ?
C18 H18B 0.9600 . ?
C18 H18C 0.9600 . ?
C19 C24 1.393(4) . ?
C19 C20 1.398(5) . ?
C20 C21 1.384(4) . ?
C20 C26 1.500(4) . ?
C21 C22 1.390(5) . ?
C21 H21 0.9300 . ?
C22 C23 1.364(5) . ?
C23 C24 1.398(5) . ?
C23 H23 0.9300 . ?
C24 C25 1.515(5) . ?
C25 H25A 0.9600 . ?
C25 H25B 0.9600 . ?
C25 H25C 0.9600 . ?
C26 H26A 0.9600 . ?
C26 H26B 0.9600 . ?
C26 H26C 0.9600 . ?
C27 H27A 0.9600 . ?
C27 H27B 0.9600 . ?
C27 H27C 0.9600 . ?
C28 C31 0.17(2) 2_455 ?
C28 C37 1.499(11) . ?
C28 C33 1.517(13) . ?
C28 C29 1.521(18) . ?
C28 C30 1.55(3) 2_455 ?
C28 C32 1.640(17) 2_455 ?
C28 H28A 0.9600 . ?
C29 C32 0.29(3) 2_455 ?
C29 C30 1.291(19) . ?
C29 C33 1.32(3) 2_455 ?
C29 C31 1.35(3) 2_455 ?
C29 C36 1.61(4) 2_455 ?
C29 H29A 1.0303 . ?
C30 C33 0.13(3) 2_455 ?
C30 C34 1.44(3) 2_455 ?
C30 C32 1.48(3) 2_455 ?
C30 C31 1.526(17) . ?
C30 C28 1.55(3) 2_455 ?
C30 H30A 0.9600 . ?
C31 C28 0.17(2) 2_455 ?
C31 C29 1.35(3) 2_455 ?
C31 C32 1.483(15) . ?
C31 C33 1.51(3) 2_455 ?
C31 C37 1.525(15) . ?
C31 H31A 0.9600 . ?
C32 C29 0.29(3) 2_455 ?
C32 C30 1.48(3) 2_455 ?
C32 C33 1.496(10) . ?
C32 C36 1.504(11) . ?
C32 C28 1.640(17) 2_455 ?
C32 H32A 0.9601 . ?
C33 C30 0.13(3) 2_455 ?
C33 C29 1.32(3) 2_455 ?
C33 C31 1.51(3) 2_455 ?
C33 C34 1.532(13) . ?
C33 H33A 0.9601 . ?
C34 C35 1.356(11) . ?
C34 C30 1.44(3) 2_455 ?
C34 H34A 0.9600 . ?
C35 C36 1.436(11) . ?
C35 H35A 0.9600 . ?
C36 C29 1.61(4) 2_455 ?
C36 H36A 0.9599 . ?
C36 H36B 0.9598 . ?
C37 C28 1.499(11) 2_455 ?
C37 C31 1.525(15) 2_455 ?
C37 H37A 0.9600 . ?
C37 H37B 0.9600 . ?
C38 C47 1.498(7) . ?
C38 C39 1.511(7) . ?
C38 C43 1.525(7) . ?
C38 H38A 0.9800 . ?
C39 C40 1.319(7) . ?
C39 H39A 0.9300 . ?
C40 C41 1.511(7) . ?
C40 H40A 0.9300 . ?
C41 C47 1.530(7) . ?
C41 C42 1.536(7) . ?
C41 H41A 0.9800 . ?
C42 C43 1.522(6) . ?
C42 C46 1.534(7) . ?
C42 H42A 0.9800 . ?
C43 C44 1.537(7) . ?
C43 H43A 0.9800 . ?
C44 C45 1.360(7) . ?
C44 H44A 0.9300 . ?
C45 C46 1.511(7) . ?
C45 H45A 0.9300 . ?
C46 H46A 0.9700 . ?
C46 H46B 0.9700 . ?
C47 H47A 0.9700 . ?
C47 H47B 0.9700 . ?
C38A C43A 1.513(7) . ?
C38A C47A 1.513(7) . ?
C38A C39A 1.524(7) . ?
C38A H38A 0.9800 . ?
C39A C40A 1.320(7) . ?
C39A C41A 1.94(2) . ?
C39A H39A 0.9300 . ?
C40A C41A 1.518(7) . ?
C40A H40A 0.9300 . ?
C41A C47A 1.524(7) . ?
C41A C42A 1.525(7) . ?
C41A H41A 0.9800 . ?
C42A C43A 1.526(7) . ?
C42A C46A 1.531(7) . ?
C42A H42A 0.9800 . ?
C43A C44A 1.524(7) . ?
C43A H43A 0.9800 . ?
C44A C45A 1.327(7) . ?
C44A H44A 0.9300 . ?
C45A C46A 1.524(7) . ?
C45A H45A 0.9300 . ?
C46A H46A 0.9700 . ?
C46A H46B 0.9700 . ?
C47A H47A 0.9700 . ?
C47A H47B 0.9700 . ?
